data_4314760
loop_
_publ_author_name
'Ru Kang Li'
'Peng Chen'

_publ_contact_author_address
;
Beijing Center for Crystal Research and Development, 
Technical Institute of Physics and Chemistry, 
Chinese Academy of Sciences, Beijing 100190, China
;
_publ_contact_author_email rkli@mail.ipc.ac.cn
_publ_contact_author_fax '0086 10 82543709'
_publ_contact_author_name 'Professor Rukang Li'
_publ_contact_author_phone '0086 10 82543711'
_publ_section_title
;
 Cation Coordination Control of Anionic Group Alignment to Maximize SHG
 Effects in the BaMBO3F (M = Zn, Mg) Series
;
_journal_name_full 'Inorganic Chemistry'
_journal_page_first 1561
_journal_page_last 1565
_journal_paper_doi 10.1021/ic901698b
_journal_volume 49
_journal_year 2010
_chemical_formula_moiety 'Ba Zn B O3 F'
_chemical_formula_sum 'B Ba F O3 Zn'
_chemical_formula_weight 280.53
_chemical_name_common BaZnBO3F
_chemical_name_systematic
; 
Barium Zinc Fluoroborate
;
_space_group_IT_number 174
_symmetry_cell_setting hexagonal
_symmetry_space_group_name_Hall 'P -6'
_symmetry_space_group_name_H-M 'P -6'
_audit_author_name 'R.K. Li'
_audit_creation_date 2009-07-16T18:01
_audit_creation_method 'from EXP file using GSAS2CIF'
_audit_update_record ' 2009-07-16T18:01  Initial CIF as created by GSAS2CIF'
_cell_angle_alpha 90.0
_cell_angle_beta 90.0
_cell_angle_gamma 120.0
_cell_formula_units_Z 1
_cell_length_a 5.06579(7)
_cell_length_b 5.06579(7)
_cell_length_c 4.27999(7)
_cell_volume 95.119(2)
_exptl_crystal_density_diffrn 4.897
_pd_block_id 2009-07-16T18:01|BZBFR246|bzbf|Overall
_pd_phase_name 'BZBF P-6'
_cod_data_source_file ic901698b_si_001_2.cif
_cod_data_source_block BZBFR246_phase_1
_cod_original_cell_volume 95.1190(24)
_cod_database_code 4314760

loop_
_symmetry_equiv_pos_site_id
_symmetry_equiv_pos_as_xyz
1 +x,+y,+z
2 y-x,-x,-z
3 -y,x-y,+z
4 +x,+y,-z
5 y-x,-x,+z
6 -y,x-y,-z

loop_
_atom_site_type_symbol
_atom_site_label
_atom_site_fract_x
_atom_site_fract_y
_atom_site_fract_z
_atom_site_occupancy
_atom_site_thermal_displace_type
_atom_site_U_iso_or_equiv
_atom_site_symmetry_multiplicity
Ba BA1 0.0 0.0 0.0 1.0 Uiso 0.0094(6) 1
Zn ZN10 0.33333 0.66667 0.5 1.0 Uiso 0.0045(15) 1
F F11 0.33333 0.66667 0.0 1.0 Uiso 0.0116(32) 1
B B3 0.66667 0.33333 0.5 1.0 Uiso 0.036(13) 1
O O1 0.3862(17) 0.3130(25) 0.5 1.0 Uiso 0.0074(30) 3

loop_
_atom_type_symbol
_atom_type_number_in_cell
Ba 1.0
Zn 1.0
F 1.0
B 1.0
O 3.0
